data_4000441
_journal_name_full 'Chemistry of Materials'
_journal_paper_doi 10.1021/cm0493997
_journal_year 2004
_chemical_formula_sum 'C76 H110 N8 O5 Zn2'
_chemical_formula_weight 1346.46
_chemical_name_common '(11a) Zn(DIP)2(MeIm)2'
_space_group_IT_number 2
_symmetry_cell_setting triclinic
_symmetry_space_group_name_Hall '-P 1'
_symmetry_space_group_name_H-M 'P -1'
_atom_sites_solution_hydrogens geom
_atom_sites_solution_primary direct
_atom_sites_solution_secondary difmap
_cell_angle_alpha 91.914(3)
_cell_angle_beta 93.064(3)
_cell_angle_gamma 114.479(3)
_cell_formula_units_Z 4
_cell_length_a 19.631(3)
_cell_length_b 19.768(3)
_cell_length_c 21.383(4)
_cell_measurement_temperature 168(2)
_cell_volume 7527(2)
_diffrn_ambient_temperature 168(2)
_diffrn_detector_area_resol_mean ?
_diffrn_measurement_device_type 'CCD area detector'
_diffrn_measurement_method 'phi and omega scans'
_diffrn_radiation_monochromator graphite
_diffrn_radiation_source 'fine-focus sealed tube'
_diffrn_radiation_type MoK\a
_diffrn_radiation_wavelength 0.71073
_diffrn_reflns_av_R_equivalents 0.0251
_diffrn_reflns_av_sigmaI/netI 0.0416
_diffrn_reflns_limit_h_max 21
_diffrn_reflns_limit_h_min -13
_diffrn_reflns_limit_k_max 21
_diffrn_reflns_limit_k_min -21
_diffrn_reflns_limit_l_max 23
_diffrn_reflns_limit_l_min -22
_diffrn_reflns_number 34268
_diffrn_reflns_theta_max 23.30
_diffrn_reflns_theta_min 1.44
_diffrn_standards_decay_% ?
_diffrn_standards_interval_count ?
_diffrn_standards_interval_time ?
_diffrn_standards_number ?
_exptl_absorpt_coefficient_mu 0.690
_exptl_absorpt_correction_T_max ?
_exptl_absorpt_correction_T_min ?
_exptl_absorpt_correction_type none
_exptl_absorpt_process_details ?
_exptl_crystal_colour 'colorless w'
_exptl_crystal_density_diffrn 1.188
_exptl_crystal_density_meas ?
_exptl_crystal_density_method 'not measured'
_exptl_crystal_description rectangular
_exptl_crystal_F_000 2888
_exptl_crystal_size_max 0.5
_exptl_crystal_size_mid 0.4
_exptl_crystal_size_min 0.1
_refine_ls_extinction_coef ?
_refine_ls_extinction_method none
_refine_ls_goodness_of_fit_ref 1.028
_refine_ls_hydrogen_treatment mixed
_refine_ls_matrix_type full
_refine_ls_number_parameters 1639
_refine_ls_number_reflns 21514
_refine_ls_number_restraints 0
_refine_ls_restrained_S_all 1.028
_refine_ls_R_factor_all 0.0579
_refine_ls_R_factor_gt 0.0405
_refine_ls_shift/su_max 0.016
_refine_ls_shift/su_mean 0.001
_refine_ls_structure_factor_coef Fsqd
_refine_ls_weighting_details 'calc w=1/[\s^2^(Fo^2^)+(0.0472P)^2^+5.4367P] where P=(Fo^2^+2Fc^2^)/3'
_refine_ls_weighting_scheme calc
_refine_ls_wR_factor_gt 0.1023
_refine_ls_wR_factor_ref 0.1088
_reflns_number_gt 16428
_reflns_number_total 21514
_reflns_threshold_expression >2sigma(I)
_cod_depositor_comments
;
The following automatic conversions were performed:
'_symmetry_cell_setting' value 'Triclinic' changed to 'triclinic'
according to '/home/saulius/struct/CIF-dictionaries/cif_core.dic'
dictionary named 'cif_core.dic' version 2.4.1 from
2010-06-29.

'_exptl_absorpt_correction_type' value 'NONE' changed to
'none' according to '/home/saulius/struct/CIF-dictionaries/cif_core.dic'
dictionary named 'cif_core.dic' version 2.4.1 from 2010-06-29.

Automatic conversion script
Id: cif_fix_enum 1527 2010-12-29 10:47:43Z saulius 
;
_cod_original_sg_symbol_H-M P-1
_cod_database_code 4000441

loop_
_symmetry_equiv_pos_as_xyz
'x, y, z'
'-x, -y, -z'

loop_
_atom_site_label
_atom_site_type_symbol
_atom_site_fract_x
_atom_site_fract_y
_atom_site_fract_z
_atom_site_U_iso_or_equiv
_atom_site_adp_type
_atom_site_occupancy
_atom_site_symmetry_multiplicity
_atom_site_calc_flag
_atom_site_refinement_flags
_atom_site_disorder_assembly
_atom_site_disorder_group
Zn1 Zn 0.78313(2) 0.39369(2) 0.930590(16) 0.03088(10) Uani 1 1 d . . .
Zn2 Zn 0.80551(2) 0.92747(2) 0.079509(17) 0.03361(10) Uani 1 1 d . . .
Zn3 Zn 0.80907(2) 0.43609(2) 0.449114(16) 0.03252(10) Uani 1 1 d . . .
Zn4 Zn 0.21003(2) 0.09420(2) 0.394108(17) 0.03383(10) Uani 1 1 d . . .
N1 N 0.84561(15) 0.40449(15) 1.01170(11) 0.0343(6) Uani 1 1 d . . .
N2 N 0.89820(15) 0.43210(15) 1.10762(11) 0.0376(7) Uani 1 1 d . . .
N3 N 0.72079(15) 0.28439(14) 0.90693(12) 0.0378(7) Uani 1 1 d . . .
N4 N 0.66981(16) 0.16237(15) 0.90212(13) 0.0410(7) Uani 1 1 d . . .
N5 N 0.87604(15) 0.91893(15) 0.01655(12) 0.0354(6) Uani 1 1 d . . .
N6 N 0.93960(15) 0.94015(17) -0.06732(12) 0.0418(7) Uani 1 1 d . . .
N7 N 0.72671(15) 0.82003(14) 0.07840(12) 0.0364(7) Uani 1 1 d . . .
N8 N 0.65463(16) 0.71248(15) 0.11290(15) 0.0463(8) Uani 1 1 d . . .
N9 N 0.72615(15) 0.33064(15) 0.44796(12) 0.0380(7) Uani 1 1 d . . .
N10 N 0.64728(16) 0.21589(16) 0.41983(15) 0.0508(8) Uani 1 1 d . . .
N11 N 0.88439(15) 0.43817(15) 0.51824(12) 0.0361(6) Uani 1 1 d . . .
N12 N 0.94703(15) 0.46164(16) 0.61020(12) 0.0393(7) Uani 1 1 d . . .
N13 N 0.27119(16) 0.20549(15) 0.39664(12) 0.0391(7) Uani 1 1 d . . .
N14 N 0.33196(16) 0.31733(15) 0.36456(14) 0.0436(7) Uani 1 1 d . . .
N15 N 0.14859(15) 0.08091(15) 0.47071(12) 0.0380(7) Uani 1 1 d . . .
N16 N 0.09962(16) 0.05089(16) 0.56087(12) 0.0411(7) Uani 1 1 d . . .
O1 O 0.71438(11) 0.44012(11) 0.93843(9) 0.0307(5) Uani 1 1 d . . .
O2 O 0.85806(12) 0.43537(11) 0.87177(9) 0.0335(5) Uani 1 1 d . . .
O3 O 0.77786(13) 0.99766(13) 0.03888(10) 0.0435(6) Uani 1 1 d . . .
O4 O 0.85408(13) 0.94905(12) 0.16257(10) 0.0416(6) Uani 1 1 d . . .
O5 O 0.85503(12) 0.44324(11) 0.37125(9) 0.0330(5) Uani 1 1 d . . .
O6 O 0.77523(13) 0.50402(13) 0.48680(10) 0.0425(6) Uani 1 1 d . . .
O7 O 0.14631(13) 0.07052(12) 0.31874(10) 0.0401(6) Uani 1 1 d . . .
O8 O 0.26978(12) 0.03743(11) 0.40160(9) 0.0328(5) Uani 1 1 d . . .
O9 O 0.62007(13) 0.39059(12) 0.83735(10) 0.0436(6) Uani 1 1 d . . .
H9A H 0.6386 0.4198 0.8693 0.065 Uiso 1 1 calc R . .
O10 O 0.38311(13) 0.10848(12) 0.33408(11) 0.0436(6) Uani 1 1 d . . .
H10A H 0.3499 0.0721 0.3497 0.065 Uiso 1 1 calc R . .
C1 C 0.71008(18) 0.46942(17) 0.99566(13) 0.0304(7) Uani 1 1 d . . .
C2 C 0.65249(19) 0.42814(18) 1.03370(14) 0.0359(8) Uani 1 1 d . . .
C3 C 0.6497(2) 0.4601(2) 1.09141(16) 0.0499(10) Uani 1 1 d . . .
H3A H 0.6113 0.4327 1.1176 0.060 Uiso 1 1 calc R . .
C4 C 0.7011(3) 0.5304(2) 1.11204(17) 0.0602(12) Uani 1 1 d . . .
H4A H 0.6976 0.5515 1.1517 0.072 Uiso 1 1 calc R . .
C5 C 0.7572(2) 0.5698(2) 1.07503(16) 0.0497(10) Uani 1 1 d . . .
H5A H 0.7929 0.6181 1.0898 0.060 Uiso 1 1 calc R . .
C6 C 0.76343(19) 0.54108(18) 1.01634(15) 0.0362(8) Uani 1 1 d . . .
C7 C 0.59751(19) 0.34916(19) 1.01275(16) 0.0428(9) Uani 1 1 d . . .
H7A H 0.5992 0.3427 0.9664 0.051 Uiso 1 1 calc R . .
C8 C 0.5163(2) 0.3318(2) 1.0260(2) 0.0645(12) Uani 1 1 d . . .
H8A H 0.5011 0.3680 1.0063 0.097 Uiso 1 1 calc R . .
H8B H 0.5124 0.3349 1.0714 0.097 Uiso 1 1 calc R . .
H8C H 0.4835 0.2815 1.0087 0.097 Uiso 1 1 calc R . .
C9 C 0.6213(2) 0.2928(2) 1.04361(18) 0.0508(10) Uani 1 1 d . . .
H9B H 0.6733 0.3038 1.0350 0.076 Uiso 1 1 calc R . .
H9C H 0.5884 0.2424 1.0265 0.076 Uiso 1 1 calc R . .
H9D H 0.6176 0.2961 1.0890 0.076 Uiso 1 1 calc R . .
C10 C 0.8179(2) 0.6524(2) 0.9516(2) 0.0683(12) Uani 1 1 d . . .
H10B H 0.7687 0.6353 0.9285 0.102 Uiso 1 1 calc R . .
H10C H 0.8574 0.6771 0.9234 0.102 Uiso 1 1 calc R . .
H10D H 0.8214 0.6875 0.9864 0.102 Uiso 1 1 calc R . .
C11 C 0.8277(2) 0.58563(19) 0.97753(17) 0.0446(9) Uani 1 1 d . . .
H11A H 0.8269 0.5524 0.9410 0.054 Uiso 1 1 calc R . .
C12 C 0.9041(2) 0.6123(3) 1.0131(2) 0.0749(13) Uani 1 1 d . . .
H12A H 0.9107 0.5696 1.0297 0.112 Uiso 1 1 calc R . .
H12B H 0.9076 0.6474 1.0479 0.112 Uiso 1 1 calc R . .
H12C H 0.9434 0.6372 0.9847 0.112 Uiso 1 1 calc R . .
C13 C 0.83709(19) 0.40790(17) 0.81218(14) 0.0360(8) Uani 1 1 d . . .
C14 C 0.80557(18) 0.44259(19) 0.76993(15) 0.0387(8) Uani 1 1 d . . .
C15 C 0.7802(2) 0.4098(2) 0.70979(17) 0.0572(11) Uani 1 1 d . . .
H15A H 0.7576 0.4318 0.6814 0.069 Uiso 1 1 calc R . .
C16 C 0.7872(3) 0.3460(2) 0.69057(18) 0.0680(13) Uani 1 1 d . . .
H16A H 0.7692 0.3241 0.6494 0.082 Uiso 1 1 calc R . .
C17 C 0.8200(3) 0.3143(2) 0.73043(17) 0.0637(12) Uani 1 1 d . . .
H17A H 0.8252 0.2707 0.7162 0.076 Uiso 1 1 calc R . .
C18 C 0.8459(2) 0.34348(19) 0.79113(16) 0.0483(10) Uani 1 1 d . . .
C19 C 0.8015(2) 0.5141(2) 0.79250(16) 0.0443(9) Uani 1 1 d . . .
H19A H 0.7791 0.5055 0.8340 0.053 Uiso 1 1 calc R . .
C20 C 0.7527(2) 0.5388(3) 0.74924(19) 0.0645(12) Uani 1 1 d . . .
H20A H 0.7022 0.4985 0.7424 0.097 Uiso 1 1 calc R . .
H20B H 0.7751 0.5510 0.7089 0.097 Uiso 1 1 calc R . .
H20C H 0.7495 0.5829 0.7687 0.097 Uiso 1 1 calc R . .
C21 C 0.8802(2) 0.5770(2) 0.80315(18) 0.0492(9) Uani 1 1 d . . .
H21A H 0.9114 0.5612 0.8310 0.074 Uiso 1 1 calc R . .
H21B H 0.8770 0.6212 0.8224 0.074 Uiso 1 1 calc R . .
H21C H 0.9026 0.5889 0.7628 0.074 Uiso 1 1 calc R . .
C22 C 0.8819(3) 0.3089(2) 0.83544(19) 0.0589(11) Uani 1 1 d . . .
H22A H 0.8676 0.3164 0.8785 0.071 Uiso 1 1 calc R . .
C23 C 0.8576(3) 0.2259(2) 0.8227(2) 0.0847(16) Uani 1 1 d . . .
H23A H 0.8838 0.2078 0.8537 0.127 Uiso 1 1 calc R . .
H23B H 0.8701 0.2164 0.7805 0.127 Uiso 1 1 calc R . .
H23C H 0.8033 0.1998 0.8257 0.127 Uiso 1 1 calc R . .
C24 C 0.9649(3) 0.3486(3) 0.8361(3) 0.0885(16) Uani 1 1 d . . .
H24A H 0.9800 0.4022 0.8443 0.133 Uiso 1 1 calc R . .
H24B H 0.9812 0.3398 0.7953 0.133 Uiso 1 1 calc R . .
H24C H 0.9882 0.3302 0.8691 0.133 Uiso 1 1 calc R . .
C25 C 0.83545(19) 0.41475(18) 1.07123(15) 0.0376(8) Uani 1 1 d . . .
H25A H 0.7892 0.4103 1.0862 0.045 Uiso 1 1 calc R . .
C26 C 0.9520(2) 0.4340(2) 1.06988(16) 0.0495(10) Uani 1 1 d . . .
H26A H 1.0030 0.4453 1.0824 0.059 Uiso 1 1 calc R . .
C27 C 0.9192(2) 0.4168(2) 1.01114(16) 0.0458(9) Uani 1 1 d . . .
H27A H 0.9437 0.4137 0.9747 0.055 Uiso 1 1 calc R . .
C28 C 0.9072(2) 0.4458(2) 1.17608(15) 0.0598(11) Uani 1 1 d . . .
H28A H 0.8593 0.4409 1.1916 0.090 Uiso 1 1 calc R . .
H28B H 0.9456 0.4963 1.1871 0.090 Uiso 1 1 calc R . .
H28C H 0.9225 0.4095 1.1952 0.090 Uiso 1 1 calc R . .
C29 C 0.7170(2) 0.22514(19) 0.93495(16) 0.0424(9) Uani 1 1 d . . .
H29A H 0.7440 0.2263 0.9735 0.051 Uiso 1 1 calc R . .
C30 C 0.6423(3) 0.1825(2) 0.85086(19) 0.0696(13) Uani 1 1 d . . .
H30A H 0.6078 0.1504 0.8186 0.084 Uiso 1 1 calc R . .
C31 C 0.6734(3) 0.2575(2) 0.8543(2) 0.0704(14) Uani 1 1 d . . .
H31A H 0.6637 0.2874 0.8243 0.085 Uiso 1 1 calc R . .
C32 C 0.6513(2) 0.0863(2) 0.92013(19) 0.0597(11) Uani 1 1 d . . .
H32A H 0.6156 0.0509 0.8881 0.090 Uiso 1 1 calc R . .
H32B H 0.6287 0.0793 0.9605 0.090 Uiso 1 1 calc R . .
H32C H 0.6971 0.0779 0.9238 0.090 Uiso 1 1 calc R . .
C33 C 0.7424(2) 1.03833(19) 0.05781(14) 0.0386(8) Uani 1 1 d . . .
C34 C 0.7842(2) 1.11622(19) 0.07201(15) 0.0414(9) Uani 1 1 d . . .
C35 C 0.7461(2) 1.1585(2) 0.08959(16) 0.0494(10) Uani 1 1 d . . .
H35A H 0.7738 1.2103 0.0996 0.059 Uiso 1 1 calc R . .
C36 C 0.6699(2) 1.1280(2) 0.09300(16) 0.0509(10) Uani 1 1 d . . .
H36A H 0.6453 1.1584 0.1050 0.061 Uiso 1 1 calc R . .
C37 C 0.6290(2) 1.0523(2) 0.07880(16) 0.0480(9) Uani 1 1 d . . .
H37A H 0.5761 1.0312 0.0810 0.058 Uiso 1 1 calc R . .
C38 C 0.6639(2) 1.0066(2) 0.06130(15) 0.0423(9) Uani 1 1 d . . .
C39 C 0.8677(2) 1.1496(2) 0.06574(17) 0.0492(9) Uani 1 1 d . . .
H39A H 0.8858 1.1109 0.0771 0.059 Uiso 1 1 calc R . .
C40 C 0.9123(3) 1.2185(3) 0.1089(2) 0.0865(15) Uani 1 1 d . . .
H40A H 0.9012 1.2071 0.1524 0.130 Uiso 1 1 calc R . .
H40B H 0.8984 1.2589 0.0974 0.130 Uiso 1 1 calc R . .
H40C H 0.9661 1.2339 0.1047 0.130 Uiso 1 1 calc R . .
C41 C 0.8843(3) 1.1659(3) -0.0027(2) 0.0713(13) Uani 1 1 d . . .
H41A H 0.8554 1.1210 -0.0298 0.107 Uiso 1 1 calc R . .
H41B H 0.9380 1.1812 -0.0072 0.107 Uiso 1 1 calc R . .
H41C H 0.8702 1.2060 -0.0149 0.107 Uiso 1 1 calc R . .
C42 C 0.6195(2) 0.9238(2) 0.04505(18) 0.0517(10) Uani 1 1 d . . .
H42A H 0.6514 0.8989 0.0614 0.062 Uiso 1 1 calc R . .
C43 C 0.6078(4) 0.9067(3) -0.0238(2) 0.125(3) Uani 1 1 d . . .
H43A H 0.5790 0.8530 -0.0325 0.187 Uiso 1 1 calc R . .
H43B H 0.6566 0.9224 -0.0417 0.187 Uiso 1 1 calc R . .
H43C H 0.5802 0.9333 -0.0425 0.187 Uiso 1 1 calc R . .
C44 C 0.5468(3) 0.8896(3) 0.0758(2) 0.0839(15) Uani 1 1 d . . .
H44A H 0.5216 0.8364 0.0630 0.126 Uiso 1 1 calc R . .
H44B H 0.5145 0.9141 0.0630 0.126 Uiso 1 1 calc R . .
H44C H 0.5569 0.8958 0.1215 0.126 Uiso 1 1 calc R . .
C45 C 0.81983(19) 0.90989(18) 0.21070(14) 0.0368(8) Uani 1 1 d . . .
C46 C 0.76653(19) 0.92757(18) 0.24084(14) 0.0372(8) Uani 1 1 d . . .
C47 C 0.7296(2) 0.8834(2) 0.28873(16) 0.0481(9) Uani 1 1 d . . .
H47A H 0.6937 0.8948 0.3095 0.058 Uiso 1 1 calc R . .
C48 C 0.7435(2) 0.8237(2) 0.30670(18) 0.0559(11) Uani 1 1 d . . .
H48A H 0.7167 0.7938 0.3387 0.067 Uiso 1 1 calc R . .
C49 C 0.7965(2) 0.8080(2) 0.27795(17) 0.0513(10) Uani 1 1 d . . .
H49A H 0.8063 0.7671 0.2906 0.062 Uiso 1 1 calc R . .
C50 C 0.83642(19) 0.85077(19) 0.23056(15) 0.0403(8) Uani 1 1 d . . .
C51 C 0.7506(2) 0.9922(2) 0.22019(16) 0.0461(9) Uani 1 1 d . . .
H51A H 0.7481 0.9895 0.1733 0.055 Uiso 1 1 calc R . .
C52 C 0.8152(3) 1.0661(2) 0.2423(2) 0.0743(13) Uani 1 1 d . . .
H52A H 0.8626 1.0661 0.2300 0.111 Uiso 1 1 calc R . .
H52B H 0.8172 1.0729 0.2881 0.111 Uiso 1 1 calc R . .
H52C H 0.8074 1.1069 0.2231 0.111 Uiso 1 1 calc R . .
C53 C 0.6767(2) 0.9911(3) 0.23882(19) 0.0651(12) Uani 1 1 d . . .
H53A H 0.6357 0.9433 0.2244 0.098 Uiso 1 1 calc R . .
H53B H 0.6684 1.0316 0.2195 0.098 Uiso 1 1 calc R . .
H53C H 0.6783 0.9977 0.2846 0.098 Uiso 1 1 calc R . .
C54 C 0.8947(2) 0.8318(2) 0.20028(17) 0.0467(9) Uani 1 1 d . . .
H54A H 0.9187 0.8703 0.1696 0.056 Uiso 1 1 calc R . .
C55 C 0.8610(2) 0.7569(2) 0.16448(19) 0.0596(11) Uani 1 1 d . . .
H55A H 0.8216 0.7554 0.1335 0.089 Uiso 1 1 calc R . .
H55B H 0.8393 0.7177 0.1937 0.089 Uiso 1 1 calc R . .
H55C H 0.9001 0.7490 0.1429 0.089 Uiso 1 1 calc R . .
C56 C 0.9559(3) 0.8344(4) 0.2478(2) 0.102(2) Uani 1 1 d . . .
H56A H 0.9924 0.8218 0.2264 0.153 Uiso 1 1 calc R . .
H56B H 0.9337 0.7985 0.2794 0.153 Uiso 1 1 calc R . .
H56C H 0.9811 0.8846 0.2681 0.153 Uiso 1 1 calc R . .
C57 C 0.89497(19) 0.95922(19) -0.03309(15) 0.0376(8) Uani 1 1 d . . .
H57A H 0.8788 0.9969 -0.0430 0.045 Uiso 1 1 calc R . .
C58 C 0.9499(2) 0.8847(2) -0.03834(17) 0.0530(10) Uani 1 1 d . . .
H58A H 0.9790 0.8595 -0.0519 0.064 Uiso 1 1 calc R . .
C59 C 0.9112(2) 0.8722(2) 0.01288(17) 0.0478(9) Uani 1 1 d . . .
H59A H 0.9086 0.8363 0.0422 0.057 Uiso 1 1 calc R . .
C60 C 0.9692(2) 0.9715(3) -0.12632(16) 0.0646(12) Uani 1 1 d . . .
H60A H 0.9530 1.0109 -0.1361 0.097 Uiso 1 1 calc R . .
H60B H 0.9501 0.9322 -0.1602 0.097 Uiso 1 1 calc R . .
H60C H 1.0241 0.9923 -0.1222 0.097 Uiso 1 1 calc R . .
C61 C 0.68974(18) 0.78565(18) 0.12559(16) 0.0378(8) Uani 1 1 d . . .
H61A H 0.6883 0.8101 0.1642 0.045 Uiso 1 1 calc R . .
C62 C 0.6697(2) 0.6986(2) 0.05376(19) 0.0560(11) Uani 1 1 d . . .
H62A H 0.6526 0.6513 0.0317 0.067 Uiso 1 1 calc R . .
C63 C 0.7135(2) 0.7646(2) 0.03251(16) 0.0463(9) Uani 1 1 d . . .
H63A H 0.7324 0.7719 -0.0079 0.056 Uiso 1 1 calc R . .
C64 C 0.6118(3) 0.6581(2) 0.1565(2) 0.0869(17) Uani 1 1 d . . .
H64A H 0.6099 0.6841 0.1958 0.130 Uiso 1 1 calc R . .
H64B H 0.6361 0.6246 0.1651 0.130 Uiso 1 1 calc R . .
H64C H 0.5607 0.6291 0.1379 0.130 Uiso 1 1 calc R . .
C65 C 0.81555(17) 0.39718(16) 0.32191(13) 0.0285(7) Uani 1 1 d . . .
C66 C 0.76021(18) 0.41130(18) 0.28671(14) 0.0341(8) Uani 1 1 d . . .
C67 C 0.7181(2) 0.36165(19) 0.23790(15) 0.0434(9) Uani 1 1 d . . .
H67A H 0.6810 0.3711 0.2143 0.052 Uiso 1 1 calc R . .
C68 C 0.7288(2) 0.2982(2) 0.22237(17) 0.0484(9) Uani 1 1 d . . .
H68A H 0.6984 0.2638 0.1894 0.058 Uiso 1 1 calc R . .
C69 C 0.7843(2) 0.28569(18) 0.25561(16) 0.0433(9) Uani 1 1 d . . .
H69A H 0.7923 0.2428 0.2445 0.052 Uiso 1 1 calc R . .
C70 C 0.82888(18) 0.33427(17) 0.30500(14) 0.0335(8) Uani 1 1 d . . .
C71 C 0.7497(2) 0.48148(19) 0.30353(15) 0.0415(9) Uani 1 1 d . . .
H71A H 0.7586 0.4905 0.3502 0.050 Uiso 1 1 calc R . .
C72 C 0.8085(2) 0.5482(2) 0.2751(2) 0.0617(11) Uani 1 1 d . . .
H72A H 0.8010 0.5930 0.2864 0.092 Uiso 1 1 calc R . .
H72B H 0.8038 0.5399 0.2294 0.092 Uiso 1 1 calc R . .
H72C H 0.8587 0.5549 0.2913 0.092 Uiso 1 1 calc R . .
C73 C 0.6714(2) 0.4764(2) 0.28607(17) 0.0530(10) Uani 1 1 d . . .
H73A H 0.6693 0.5236 0.2984 0.080 Uiso 1 1 calc R . .
H73B H 0.6345 0.4360 0.3079 0.080 Uiso 1 1 calc R . .
H73C H 0.6601 0.4661 0.2406 0.080 Uiso 1 1 calc R . .
C74 C 0.8887(2) 0.31886(19) 0.34076(16) 0.0409(8) Uani 1 1 d . . .
H74A H 0.9207 0.3649 0.3674 0.049 Uiso 1 1 calc R . .
C75 C 0.8561(2) 0.2560(2) 0.38408(18) 0.0554(10) Uani 1 1 d . . .
H75A H 0.8233 0.2667 0.4119 0.083 Uiso 1 1 calc R . .
H75B H 0.8969 0.2512 0.4093 0.083 Uiso 1 1 calc R . .
H75C H 0.8270 0.2093 0.3591 0.083 Uiso 1 1 calc R . .
C76 C 0.9399(2) 0.3016(2) 0.29770(19) 0.0608(11) Uani 1 1 d . . .
H76A H 0.9613 0.3420 0.2695 0.091 Uiso 1 1 calc R . .
H76B H 0.9108 0.2548 0.2729 0.091 Uiso 1 1 calc R . .
H76C H 0.9805 0.2968 0.3231 0.091 Uiso 1 1 calc R . .
C77 C 0.7421(2) 0.54533(19) 0.46175(14) 0.0372(8) Uani 1 1 d . . .
C78 C 0.7863(2) 0.61610(19) 0.44091(15) 0.0407(8) Uani 1 1 d . . .
C79 C 0.7503(2) 0.6580(2) 0.41621(16) 0.0474(9) Uani 1 1 d . . .
H79A H 0.7797 0.7056 0.4017 0.057 Uiso 1 1 calc R . .
C80 C 0.6735(2) 0.6324(2) 0.41219(17) 0.0497(10) Uani 1 1 d . . .
H80A H 0.6501 0.6621 0.3955 0.060 Uiso 1 1 calc R . .
C81 C 0.6310(2) 0.5633(2) 0.43263(16) 0.0470(9) Uani 1 1 d . . .
H81A H 0.5779 0.5454 0.4294 0.056 Uiso 1 1 calc R . .
C82 C 0.6632(2) 0.51865(19) 0.45783(15) 0.0412(8) Uani 1 1 d . . .
C83 C 0.8705(2) 0.6435(2) 0.44736(19) 0.0554(10) Uani 1 1 d . . .
H83A H 0.8820 0.6002 0.4357 0.066 Uiso 1 1 calc R . .
C84 C 0.9002(3) 0.6680(3) 0.5159(2) 0.0813(15) Uani 1 1 d . . .
H84A H 0.8729 0.6278 0.5428 0.122 Uiso 1 1 calc R . .
H84B H 0.8929 0.7126 0.5282 0.122 Uiso 1 1 calc R . .
H84C H 0.9538 0.6792 0.5204 0.122 Uiso 1 1 calc R . .
C85 C 0.9126(3) 0.7053(2) 0.4048(2) 0.0794(14) Uani 1 1 d . . .
H85A H 0.8934 0.6891 0.3611 0.119 Uiso 1 1 calc R . .
H85B H 0.9663 0.7165 0.4092 0.119 Uiso 1 1 calc R . .
H85C H 0.9054 0.7501 0.4167 0.119 Uiso 1 1 calc R . .
C86 C 0.6170(2) 0.4436(2) 0.4813(2) 0.0576(11) Uani 1 1 d . . .
H86A H 0.6451 0.4120 0.4756 0.069 Uiso 1 1 calc R . .
C87 C 0.6075(4) 0.4500(3) 0.5496(3) 0.133(3) Uani 1 1 d . . .
H87A H 0.6568 0.4753 0.5724 0.199 Uiso 1 1 calc R . .
H87B H 0.5814 0.4001 0.5648 0.199 Uiso 1 1 calc R . .
H87C H 0.5778 0.4787 0.5564 0.199 Uiso 1 1 calc R . .
C88 C 0.5406(3) 0.4037(3) 0.4459(3) 0.127(2) Uani 1 1 d . . .
H88A H 0.5134 0.3554 0.4635 0.190 Uiso 1 1 calc R . .
H88B H 0.5470 0.3960 0.4015 0.190 Uiso 1 1 calc R . .
H88C H 0.5120 0.4340 0.4499 0.190 Uiso 1 1 calc R . .
C89 C 0.68814(18) 0.28354(19) 0.40073(17) 0.0409(8) Uani 1 1 d . . .
H89A H 0.6896 0.2961 0.3582 0.049 Uiso 1 1 calc R . .
C90 C 0.6597(3) 0.2205(3) 0.4831(2) 0.0926(19) Uani 1 1 d . . .
H90A H 0.6382 0.1814 0.5104 0.111 Uiso 1 1 calc R . .
C91 C 0.7076(2) 0.2900(2) 0.49965(19) 0.0700(13) Uani 1 1 d . . .
H91A H 0.7263 0.3088 0.5415 0.084 Uiso 1 1 calc R . .
C92 C 0.6000(3) 0.1508(2) 0.3793(2) 0.0850(16) Uani 1 1 d . . .
H92A H 0.6019 0.1644 0.3356 0.127 Uiso 1 1 calc R . .
H92B H 0.5482 0.1323 0.3913 0.127 Uiso 1 1 calc R . .
H92C H 0.6182 0.1118 0.3838 0.127 Uiso 1 1 calc R . .
C93 C 0.89314(19) 0.46992(19) 0.57501(15) 0.0388(8) Uani 1 1 d . . .
H93A H 0.8646 0.4955 0.5891 0.047 Uiso 1 1 calc R . .
C94 C 0.9736(2) 0.4217(2) 0.57444(18) 0.0543(10) Uani 1 1 d . . .
H94A H 1.0119 0.4063 0.5868 0.065 Uiso 1 1 calc R . .
C95 C 0.9356(2) 0.4081(2) 0.51794(17) 0.0529(10) Uani 1 1 d . . .
H95A H 0.9432 0.3816 0.4831 0.064 Uiso 1 1 calc R . .
C96 C 0.9707(2) 0.4871(2) 0.67611(16) 0.0565(11) Uani 1 1 d . . .
H96A H 0.9427 0.5148 0.6909 0.085 Uiso 1 1 calc R . .
H96B H 1.0245 0.5195 0.6801 0.085 Uiso 1 1 calc R . .
H96C H 0.9608 0.4440 0.7014 0.085 Uiso 1 1 calc R . .
C97 C 0.16796(19) 0.10942(18) 0.26779(15) 0.0370(8) Uani 1 1 d . . .
C98 C 0.20610(19) 0.08808(19) 0.22293(16) 0.0415(9) Uani 1 1 d . . .
C99 C 0.2286(2) 0.1316(2) 0.17130(17) 0.0565(11) Uani 1 1 d . . .
H99A H 0.2551 0.1184 0.1409 0.068 Uiso 1 1 calc R . .
C100 C 0.2137(2) 0.1928(2) 0.16302(19) 0.0642(12) Uani 1 1 d . . .
H10E H 0.2304 0.2217 0.1277 0.077 Uiso 1 1 calc R . .
C101 C 0.1744(2) 0.2120(2) 0.20602(18) 0.0592(11) Uani 1 1 d . . .
H10F H 0.1630 0.2537 0.1999 0.071 Uiso 1 1 calc R . .
C102 C 0.1509(2) 0.17117(19) 0.25856(16) 0.0439(9) Uani 1 1 d . . .
C103 C 0.2205(2) 0.0197(2) 0.23233(19) 0.0610(11) Uani 1 1 d . . .
H10G H 0.2452 0.0255 0.2755 0.073 Uiso 1 1 calc R . .
C104 C 0.1465(3) -0.0497(2) 0.2297(2) 0.0848(16) Uani 1 1 d . . .
H10H H 0.1133 -0.0419 0.2589 0.127 Uiso 1 1 calc R . .
H10I H 0.1563 -0.0925 0.2414 0.127 Uiso 1 1 calc R . .
H10J H 0.1225 -0.0592 0.1870 0.127 Uiso 1 1 calc R . .
C105 C 0.2713(3) 0.0068(3) 0.1868(2) 0.0890(17) Uani 1 1 d . . .
H10K H 0.3191 0.0510 0.1882 0.133 Uiso 1 1 calc R . .
H10L H 0.2470 -0.0028 0.1442 0.133 Uiso 1 1 calc R . .
H10M H 0.2807 -0.0362 0.1987 0.133 Uiso 1 1 calc R . .
C106 C 0.1064(2) 0.1911(2) 0.30520(18) 0.0569(11) Uani 1 1 d . . .
H10N H 0.1175 0.1746 0.3467 0.068 Uiso 1 1 calc R . .
C107 C 0.0223(3) 0.1475(3) 0.2880(3) 0.0860(16) Uani 1 1 d . . .
H10O H 0.0104 0.0943 0.2825 0.129 Uiso 1 1 calc R . .
H10P H 0.0085 0.1646 0.2488 0.129 Uiso 1 1 calc R . .
H10Q H -0.0060 0.1557 0.3216 0.129 Uiso 1 1 calc R . .
C108 C 0.1258(3) 0.2734(2) 0.3140(2) 0.0745(14) Uani 1 1 d . . .
H10R H 0.1798 0.3007 0.3250 0.112 Uiso 1 1 calc R . .
H10S H 0.0979 0.2819 0.3478 0.112 Uiso 1 1 calc R . .
H10T H 0.1123 0.2910 0.2749 0.112 Uiso 1 1 calc R . .
C109 C 0.27566(18) 0.00794(18) 0.45686(15) 0.0336(8) Uani 1 1 d . . .
C110 C 0.32625(19) 0.05294(19) 0.50652(15) 0.0393(8) Uani 1 1 d . . .
C111 C 0.3276(2) 0.0203(2) 0.56297(17) 0.0520(10) Uani 1 1 d . . .
H11B H 0.3610 0.0497 0.5970 0.062 Uiso 1 1 calc R . .
C112 C 0.2824(3) -0.0530(2) 0.57104(19) 0.0624(12) Uani 1 1 d . . .
H11C H 0.2838 -0.0734 0.6104 0.075 Uiso 1 1 calc R . .
C113 C 0.2350(2) -0.0966(2) 0.52171(18) 0.0534(10) Uani 1 1 d . . .
H11D H 0.2044 -0.1475 0.5274 0.064 Uiso 1 1 calc R . .
C114 C 0.23087(19) -0.06816(18) 0.46388(15) 0.0382(8) Uani 1 1 d . . .
C115 C 0.3756(2) 0.1343(2) 0.49965(16) 0.0465(9) Uani 1 1 d . . .
H11E H 0.3627 0.1467 0.4569 0.056 Uiso 1 1 calc R . .
C116 C 0.4590(2) 0.1508(3) 0.5037(2) 0.0812(14) Uani 1 1 d . . .
H11F H 0.4678 0.1178 0.4730 0.122 Uiso 1 1 calc R . .
H11G H 0.4744 0.1423 0.5460 0.122 Uiso 1 1 calc R . .
H11H H 0.4884 0.2027 0.4945 0.122 Uiso 1 1 calc R . .
C117 C 0.3609(2) 0.1848(2) 0.54684(19) 0.0615(11) Uani 1 1 d . . .
H11I H 0.3073 0.1737 0.5439 0.092 Uiso 1 1 calc R . .
H11J H 0.3899 0.2368 0.5379 0.092 Uiso 1 1 calc R . .
H11K H 0.3760 0.1764 0.5893 0.092 Uiso 1 1 calc R . .
C118 C 0.1773(2) -0.11618(19) 0.40983(17) 0.0450(9) Uani 1 1 d . . .
H11L H 0.2015 -0.0986 0.3700 0.054 Uiso 1 1 calc R . .
C119 C 0.1606(2) -0.1992(2) 0.4124(2) 0.0619(11) Uani 1 1 d . . .
H11M H 0.2079 -0.2050 0.4142 0.093 Uiso 1 1 calc R . .
H11N H 0.1293 -0.2267 0.3748 0.093 Uiso 1 1 calc R . .
H11O H 0.1341 -0.2188 0.4498 0.093 Uiso 1 1 calc R . .
C120 C 0.1033(2) -0.1080(2) 0.4070(2) 0.0581(11) Uani 1 1 d . . .
H12D H 0.1133 -0.0553 0.4052 0.087 Uiso 1 1 calc R . .
H12E H 0.0769 -0.1277 0.4444 0.087 Uiso 1 1 calc R . .
H12F H 0.0721 -0.1359 0.3694 0.087 Uiso 1 1 calc R . .
C121 C 0.3082(2) 0.24375(18) 0.35103(17) 0.0423(9) Uani 1 1 d . . .
H12G H 0.3171 0.2224 0.3136 0.051 Uiso 1 1 calc R . .
C122 C 0.3075(2) 0.3257(2) 0.42142(17) 0.0530(10) Uani 1 1 d . . .
H12H H 0.3152 0.3714 0.4430 0.064 Uiso 1 1 calc R . .
C123 C 0.2710(2) 0.2577(2) 0.44090(17) 0.0492(10) Uani 1 1 d . . .
H12I H 0.2481 0.2468 0.4795 0.059 Uiso 1 1 calc R . .
C124 C 0.3733(2) 0.3757(2) 0.32380(19) 0.0631(11) Uani 1 1 d . . .
H12J H 0.3834 0.3534 0.2858 0.095 Uiso 1 1 calc R . .
H12K H 0.4208 0.4099 0.3459 0.095 Uiso 1 1 calc R . .
H12L H 0.3433 0.4033 0.3122 0.095 Uiso 1 1 calc R . .
C125 C 0.1490(2) 0.0471(2) 0.52286(16) 0.0439(9) Uani 1 1 d . . .
H12M H 0.1811 0.0230 0.5320 0.053 Uiso 1 1 calc R . .
C126 C 0.0657(2) 0.0900(3) 0.5320(2) 0.0659(12) Uani 1 1 d . . .
H12N H 0.0280 0.1026 0.5481 0.079 Uiso 1 1 calc R . .
C127 C 0.0948(2) 0.1075(2) 0.47678(19) 0.0570(11) Uani 1 1 d . . .
H12O H 0.0806 0.1341 0.4465 0.068 Uiso 1 1 calc R . .
C128 C 0.0850(2) 0.0195(2) 0.62231(17) 0.0619(11) Uani 1 1 d . . .
H12P H 0.1176 -0.0060 0.6315 0.093 Uiso 1 1 calc R . .
H12Q H 0.0324 -0.0162 0.6220 0.093 Uiso 1 1 calc R . .
H12R H 0.0953 0.0595 0.6546 0.093 Uiso 1 1 calc R . .
C129 C 0.57800(17) 0.41610(18) 0.80004(14) 0.0340(8) Uani 1 1 d . . .
C130 C 0.56821(17) 0.48037(18) 0.81518(14) 0.0336(8) Uani 1 1 d . . .
C131 C 0.52020(19) 0.4967(2) 0.77437(16) 0.0428(9) Uani 1 1 d . . .
H13A H 0.5112 0.5395 0.7840 0.051 Uiso 1 1 calc R . .
C132 C 0.4851(2) 0.4530(2) 0.72037(17) 0.0490(10) Uani 1 1 d . . .
H13B H 0.4523 0.4655 0.6937 0.059 Uiso 1 1 calc R . .
C133 C 0.4981(2) 0.3916(2) 0.70560(16) 0.0471(9) Uani 1 1 d . . .
H13C H 0.4752 0.3625 0.6678 0.056 Uiso 1 1 calc R . .
C134 C 0.54415(19) 0.3710(2) 0.74486(15) 0.0415(8) Uani 1 1 d . . .
C135 C 0.6056(2) 0.52835(18) 0.87433(15) 0.0396(8) Uani 1 1 d . . .
H13D H 0.6535 0.5232 0.8846 0.047 Uiso 1 1 calc R . .
C136 C 0.6254(2) 0.61136(19) 0.86768(18) 0.0553(10) Uani 1 1 d . . .
H13H H 0.6568 0.6288 0.8324 0.083 Uiso 1 1 calc R . .
H13I H 0.6528 0.6398 0.9064 0.083 Uiso 1 1 calc R . .
H13J H 0.5792 0.6185 0.8600 0.083 Uiso 1 1 calc R . .
C137 C 0.5569(2) 0.5013(2) 0.92901(17) 0.0555(10) Uani 1 1 d . . .
H13E H 0.5444 0.4483 0.9333 0.083 Uiso 1 1 calc R . .
H13F H 0.5107 0.5083 0.9214 0.083 Uiso 1 1 calc R . .
H13G H 0.5843 0.5298 0.9677 0.083 Uiso 1 1 calc R . .
C138 C 0.5572(2) 0.3020(2) 0.73024(17) 0.0552(11) Uani 1 1 d . . .
H13K H 0.6086 0.3121 0.7489 0.066 Uiso 1 1 calc R . .
C139 C 0.5017(3) 0.2365(2) 0.7633(3) 0.0885(16) Uani 1 1 d . . .
H13L H 0.5042 0.2507 0.8080 0.133 Uiso 1 1 calc R . .
H13M H 0.5146 0.1938 0.7584 0.133 Uiso 1 1 calc R . .
H13N H 0.4508 0.2230 0.7446 0.133 Uiso 1 1 calc R . .
C140 C 0.5556(3) 0.2828(3) 0.6605(2) 0.0982(19) Uani 1 1 d . . .
H14A H 0.5916 0.3260 0.6408 0.147 Uiso 1 1 calc R . .
H14B H 0.5051 0.2695 0.6410 0.147 Uiso 1 1 calc R . .
H14C H 0.5692 0.2407 0.6548 0.147 Uiso 1 1 calc R . .
C141 C 0.42357(18) 0.08375(19) 0.29694(15) 0.0363(8) Uani 1 1 d . . .
C142 C 0.46212(19) 0.1330(2) 0.25208(16) 0.0434(9) Uani 1 1 d . . .
C143 C 0.5066(2) 0.1131(2) 0.21439(18) 0.0559(10) Uani 1 1 d . . .
H14D H 0.5323 0.1454 0.1833 0.067 Uiso 1 1 calc R . .
C144 C 0.5145(2) 0.0476(2) 0.22068(19) 0.0612(11) Uani 1 1 d . . .
H14E H 0.5462 0.0352 0.1949 0.073 Uiso 1 1 calc R . .
C145 C 0.4759(2) 0.0004(2) 0.26494(17) 0.0505(10) Uani 1 1 d . . .
H14F H 0.4813 -0.0448 0.2691 0.061 Uiso 1 1 calc R . .
C146 C 0.42965(19) 0.01637(19) 0.30350(15) 0.0384(8) Uani 1 1 d . . .
C147 C 0.4528(2) 0.2053(2) 0.24748(18) 0.0534(10) Uani 1 1 d . . .
H14G H 0.3991 0.1941 0.2535 0.064 Uiso 1 1 calc R . .
C148 C 0.4709(3) 0.2392(3) 0.1834(2) 0.0975(19) Uani 1 1 d . . .
H14K H 0.4397 0.2025 0.1500 0.146 Uiso 1 1 calc R . .
H14L H 0.5240 0.2532 0.1771 0.146 Uiso 1 1 calc R . .
H14M H 0.4604 0.2835 0.1822 0.146 Uiso 1 1 calc R . .
C149 C 0.5007(3) 0.2618(2) 0.3000(2) 0.0753(14) Uani 1 1 d . . .
H14H H 0.4888 0.2396 0.3406 0.113 Uiso 1 1 calc R . .
H14I H 0.4901 0.3061 0.2992 0.113 Uiso 1 1 calc R . .
H14J H 0.5539 0.2760 0.2941 0.113 Uiso 1 1 calc R . .
C150 C 0.3880(2) -0.0384(2) 0.35157(18) 0.0500(10) Uani 1 1 d . . .
H15B H 0.3520 -0.0204 0.3694 0.060 Uiso 1 1 calc R . .
C151 C 0.3423(3) -0.1161(2) 0.3227(3) 0.0916(17) Uani 1 1 d . . .
H15F H 0.3168 -0.1489 0.3554 0.137 Uiso 1 1 calc R . .
H15G H 0.3756 -0.1348 0.3030 0.137 Uiso 1 1 calc R . .
H15H H 0.3050 -0.1150 0.2909 0.137 Uiso 1 1 calc R . .
C152 C 0.4395(3) -0.0401(3) 0.4052(2) 0.110(2) Uani 1 1 d . . .
H15C H 0.4105 -0.0759 0.4347 0.166 Uiso 1 1 calc R . .
H15D H 0.4644 0.0096 0.4266 0.166 Uiso 1 1 calc R . .
H15E H 0.4775 -0.0550 0.3892 0.166 Uiso 1 1 calc R . .

loop_
_atom_site_aniso_label
_atom_site_aniso_U_11
_atom_site_aniso_U_22
_atom_site_aniso_U_33
_atom_site_aniso_U_23
_atom_site_aniso_U_13
_atom_site_aniso_U_12
Zn1 0.0363(2) 0.0327(2) 0.02557(19) 0.00017(15) -0.00172(16) 0.01687(18)
Zn2 0.0386(2) 0.0323(2) 0.0321(2) 0.00451(16) 0.00988(16) 0.01586(18)
Zn3 0.0373(2) 0.0353(2) 0.0273(2) 0.00204(15) -0.00055(16) 0.01782(18)
Zn4 0.0406(2) 0.0342(2) 0.0325(2) 0.00462(16) 0.00556(17) 0.02074(19)
N1 0.0345(16) 0.0437(16) 0.0267(15) 0.0022(12) 0.0001(12) 0.0187(14)
N2 0.0390(17) 0.0475(17) 0.0234(14) 0.0057(12) -0.0027(13) 0.0156(14)
N3 0.0436(18) 0.0341(16) 0.0381(16) 0.0054(13) -0.0019(13) 0.0189(14)
N4 0.0502(19) 0.0318(16) 0.0426(17) 0.0042(13) 0.0097(14) 0.0179(15)
N5 0.0387(17) 0.0398(16) 0.0289(15) 0.0033(12) 0.0073(12) 0.0169(14)
N6 0.0305(16) 0.063(2) 0.0285(15) 0.0020(14) 0.0060(12) 0.0155(15)
N7 0.0396(17) 0.0316(15) 0.0372(16) 0.0016(13) 0.0027(13) 0.0142(13)
N8 0.0342(17) 0.0330(17) 0.064(2) -0.0019(14) 0.0111(15) 0.0063(14)
N9 0.0409(17) 0.0416(16) 0.0336(16) 0.0093(13) 0.0034(13) 0.0188(14)
N10 0.0332(17) 0.0359(17) 0.072(2) 0.0144(15) -0.0077(15) 0.0033(15)
N11 0.0382(17) 0.0437(16) 0.0301(15) 0.0048(12) -0.0006(12) 0.0211(14)
N12 0.0356(17) 0.0524(18) 0.0286(15) 0.0046(13) -0.0008(13) 0.0171(15)
N13 0.0453(18) 0.0366(16) 0.0368(16) -0.0017(13) 0.0026(14) 0.0187(14)
N14 0.0394(18) 0.0359(17) 0.0493(19) 0.0110(14) -0.0013(14) 0.0094(14)
N15 0.0432(18) 0.0409(16) 0.0373(16) 0.0049(13) 0.0084(13) 0.0240(14)
N16 0.0407(18) 0.0466(17) 0.0357(16) 0.0007(13) 0.0106(13) 0.0170(15)
O1 0.0348(13) 0.0349(12) 0.0244(11) -0.0022(9) -0.0030(9) 0.0176(10)
O2 0.0409(13) 0.0323(12) 0.0267(12) 0.0007(9) 0.0025(10) 0.0148(11)
O3 0.0519(15) 0.0438(14) 0.0454(14) 0.0129(11) 0.0166(12) 0.0281(13)
O4 0.0432(14) 0.0399(13) 0.0318(12) 0.0051(10) 0.0086(11) 0.0066(11)
O5 0.0327(13) 0.0359(12) 0.0291(12) 0.0011(10) 0.0022(10) 0.0131(10)
O6 0.0524(15) 0.0494(14) 0.0358(13) -0.0006(11) -0.0007(11) 0.0319(13)
O7 0.0436(14) 0.0376(13) 0.0388(13) 0.0095(10) 0.0005(11) 0.0163(11)
O8 0.0364(13) 0.0382(12) 0.0303(12) 0.0100(10) 0.0091(10) 0.0205(11)
O9 0.0501(15) 0.0441(14) 0.0391(13) -0.0107(10) -0.0171(11) 0.0255(12)
O10 0.0470(15) 0.0346(13) 0.0550(15) 0.0092(11) 0.0236(12) 0.0199(12)
C1 0.0359(19) 0.0389(19) 0.0250(17) 0.0017(14) -0.0036(14) 0.0248(16)
C2 0.040(2) 0.043(2) 0.0319(18) 0.0065(15) 0.0011(15) 0.0244(17)
C3 0.069(3) 0.062(3) 0.032(2) 0.0124(18) 0.0117(18) 0.039(2)
C4 0.098(4) 0.068(3) 0.029(2) -0.0051(19) 0.002(2) 0.050(3)
C5 0.068(3) 0.043(2) 0.039(2) -0.0079(17) -0.006(2) 0.027(2)
C6 0.042(2) 0.0357(19) 0.0342(19) -0.0046(15) -0.0067(15) 0.0209(17)
C7 0.043(2) 0.048(2) 0.038(2) 0.0113(16) 0.0065(16) 0.0184(18)
C8 0.048(3) 0.062(3) 0.088(3) 0.031(2) 0.011(2) 0.026(2)
C9 0.051(2) 0.047(2) 0.060(2) 0.0068(18) 0.0091(19) 0.026(2)
C10 0.055(3) 0.062(3) 0.088(3) 0.027(2) 0.008(2) 0.024(2)
C11 0.044(2) 0.0346(19) 0.049(2) -0.0108(16) -0.0027(17) 0.0120(17)
C12 0.048(3) 0.067(3) 0.109(4) 0.008(3) -0.005(3) 0.024(2)
C13 0.041(2) 0.0325(18) 0.0281(18) 0.0024(14) 0.0042(15) 0.0093(16)
C14 0.0326(19) 0.048(2) 0.0317(19) 0.0106(16) 0.0028(15) 0.0127(17)
C15 0.050(2) 0.075(3) 0.035(2) 0.016(2) -0.0017(18) 0.014(2)
C16 0.083(3) 0.067(3) 0.030(2) -0.007(2) -0.006(2) 0.010(3)
C17 0.101(4) 0.046(2) 0.035(2) -0.0056(18) 0.005(2) 0.023(2)
C18 0.070(3) 0.040(2) 0.033(2) 0.0016(16) 0.0063(18) 0.021(2)
C19 0.042(2) 0.059(2) 0.039(2) 0.0210(17) 0.0131(16) 0.027(2)
C20 0.052(3) 0.088(3) 0.065(3) 0.038(2) 0.013(2) 0.037(2)
C21 0.051(2) 0.047(2) 0.056(2) 0.0107(18) 0.0060(18) 0.025(2)
C22 0.086(3) 0.049(2) 0.050(2) -0.0030(18) 0.006(2) 0.037(2)
C23 0.130(5) 0.058(3) 0.082(3) 0.012(2) 0.024(3) 0.052(3)
C24 0.091(4) 0.077(3) 0.105(4) 0.016(3) -0.004(3) 0.043(3)
C25 0.036(2) 0.046(2) 0.0314(19) 0.0048(15) 0.0031(15) 0.0178(17)
C26 0.037(2) 0.076(3) 0.040(2) 0.0065(19) -0.0043(17) 0.029(2)
C27 0.043(2) 0.074(3) 0.032(2) 0.0043(17) 0.0037(16) 0.036(2)
C28 0.062(3) 0.078(3) 0.027(2) 0.0055(18) -0.0039(18) 0.017(2)
C29 0.051(2) 0.046(2) 0.037(2) 0.0054(17) 0.0040(17) 0.0270(19)
C30 0.089(3) 0.042(2) 0.058(3) -0.0014(19) -0.034(2) 0.011(2)
C31 0.086(3) 0.043(2) 0.065(3) 0.005(2) -0.040(2) 0.016(2)
C32 0.079(3) 0.042(2) 0.062(3) 0.0116(19) 0.016(2) 0.027(2)
C33 0.051(2) 0.044(2) 0.0282(18) 0.0089(15) 0.0088(16) 0.0251(19)
C34 0.053(2) 0.045(2) 0.0310(18) 0.0073(15) 0.0052(16) 0.0240(19)
C35 0.069(3) 0.047(2) 0.039(2) 0.0018(17) 0.0039(19) 0.031(2)
C36 0.070(3) 0.059(3) 0.043(2) 0.0006(18) 0.0092(19) 0.046(2)
C37 0.053(2) 0.063(3) 0.038(2) 0.0083(18) 0.0109(17) 0.033(2)
C38 0.051(2) 0.048(2) 0.0351(19) 0.0113(16) 0.0080(16) 0.0267(19)
C39 0.051(2) 0.046(2) 0.051(2) 0.0134(18) 0.0033(18) 0.0194(19)
C40 0.070(3) 0.069(3) 0.095(4) -0.006(3) -0.004(3) 0.006(3)
C41 0.067(3) 0.090(3) 0.069(3) 0.030(3) 0.019(2) 0.041(3)
C42 0.052(2) 0.049(2) 0.060(3) 0.0116(19) 0.0149(19) 0.024(2)
C43 0.202(7) 0.049(3) 0.068(3) -0.007(2) 0.034(4) -0.004(4)
C44 0.074(3) 0.071(3) 0.080(3) 0.000(3) 0.021(3) 0.002(3)
C45 0.038(2) 0.0360(19) 0.0292(18) 0.0001(15) 0.0010(15) 0.0082(16)
C46 0.043(2) 0.0342(18) 0.0279(18) -0.0039(14) 0.0009(15) 0.0106(16)
C47 0.050(2) 0.054(2) 0.040(2) 0.0038(17) 0.0175(18) 0.020(2)
C48 0.072(3) 0.052(2) 0.048(2) 0.0179(19) 0.027(2) 0.026(2)
C49 0.068(3) 0.047(2) 0.044(2) 0.0108(17) 0.013(2) 0.028(2)
C50 0.043(2) 0.039(2) 0.0358(19) -0.0001(15) 0.0074(16) 0.0137(17)
C51 0.057(2) 0.055(2) 0.0303(19) 0.0012(16) 0.0027(17) 0.028(2)
C52 0.086(4) 0.047(3) 0.088(3) 0.004(2) 0.000(3) 0.028(3)
C53 0.071(3) 0.090(3) 0.052(2) 0.009(2) 0.004(2) 0.051(3)
C54 0.051(2) 0.045(2) 0.047(2) 0.0050(17) 0.0135(18) 0.0211(19)
C55 0.062(3) 0.061(3) 0.063(3) -0.012(2) 0.001(2) 0.035(2)
C56 0.058(3) 0.159(6) 0.086(4) -0.045(4) -0.017(3) 0.049(4)
C57 0.039(2) 0.042(2) 0.0317(18) 0.0020(15) 0.0040(15) 0.0166(17)
C58 0.048(2) 0.072(3) 0.048(2) -0.008(2) 0.0078(19) 0.035(2)
C59 0.055(2) 0.054(2) 0.048(2) 0.0092(18) 0.0126(19) 0.035(2)
C60 0.050(3) 0.100(3) 0.028(2) 0.008(2) 0.0102(18) 0.014(2)
C61 0.0311(19) 0.0314(19) 0.045(2) -0.0022(16) 0.0063(16) 0.0074(16)
C62 0.046(2) 0.038(2) 0.071(3) -0.020(2) 0.001(2) 0.008(2)
C63 0.049(2) 0.049(2) 0.038(2) -0.0093(17) -0.0002(17) 0.019(2)
C64 0.077(3) 0.042(2) 0.126(4) 0.016(3) 0.058(3) 0.003(2)
C65 0.0292(18) 0.0271(16) 0.0255(16) 0.0046(13) 0.0064(14) 0.0073(14)
C66 0.040(2) 0.0391(19) 0.0261(17) 0.0031(14) 0.0039(15) 0.0191(17)
C67 0.047(2) 0.052(2) 0.0342(19) -0.0017(16) -0.0044(16) 0.0245(19)
C68 0.054(2) 0.047(2) 0.041(2) -0.0118(17) -0.0075(18) 0.021(2)
C69 0.054(2) 0.0314(19) 0.045(2) -0.0014(16) 0.0064(18) 0.0185(18)
C70 0.0364(19) 0.0360(18) 0.0316(18) 0.0090(14) 0.0095(15) 0.0172(16)
C71 0.055(2) 0.049(2) 0.0300(18) -0.0027(15) -0.0041(16) 0.0324(19)
C72 0.065(3) 0.040(2) 0.082(3) 0.002(2) -0.002(2) 0.025(2)
C73 0.059(3) 0.066(3) 0.048(2) 0.0022(19) 0.0021(19) 0.040(2)
C74 0.046(2) 0.040(2) 0.042(2) 0.0073(16) 0.0054(16) 0.0229(18)
C75 0.064(3) 0.055(2) 0.059(2) 0.0218(19) 0.011(2) 0.033(2)
C76 0.057(3) 0.083(3) 0.061(3) 0.010(2) 0.013(2) 0.046(2)
C77 0.047(2) 0.045(2) 0.0274(17) -0.0067(15) 0.0008(15) 0.0269(19)
C78 0.045(2) 0.042(2) 0.0380(19) -0.0029(16) 0.0040(16) 0.0220(18)
C79 0.062(3) 0.042(2) 0.043(2) 0.0001(16) 0.0033(18) 0.027(2)
C80 0.065(3) 0.054(2) 0.044(2) -0.0030(18) -0.0055(19) 0.039(2)
C81 0.047(2) 0.061(3) 0.041(2) -0.0122(18) -0.0062(17) 0.032(2)
C82 0.045(2) 0.043(2) 0.0364(19) -0.0063(15) 0.0012(16) 0.0210(18)
C83 0.047(2) 0.045(2) 0.072(3) -0.010(2) 0.002(2) 0.018(2)
C84 0.058(3) 0.079(3) 0.103(4) -0.017(3) -0.028(3) 0.030(3)
C85 0.060(3) 0.052(3) 0.117(4) 0.002(3) 0.022(3) 0.012(2)
C86 0.050(3) 0.049(2) 0.078(3) 0.005(2) 0.014(2) 0.024(2)
C87 0.187(7) 0.092(4) 0.088(4) 0.041(3) 0.049(4) 0.021(5)
C88 0.098(5) 0.094(4) 0.133(5) 0.010(4) -0.011(4) -0.013(4)
C89 0.031(2) 0.042(2) 0.043(2) 0.0060(17) 0.0071(16) 0.0081(17)
C90 0.071(3) 0.080(3) 0.080(3) 0.056(3) -0.023(3) -0.016(3)
C91 0.065(3) 0.074(3) 0.042(2) 0.024(2) -0.009(2) 0.000(3)
C92 0.065(3) 0.046(3) 0.119(4) 0.002(3) -0.033(3) 0.003(2)
C93 0.038(2) 0.049(2) 0.0315(19) 0.0019(16) -0.0003(15) 0.0208(18)
C94 0.053(2) 0.065(3) 0.056(2) -0.003(2) -0.012(2) 0.038(2)
C95 0.059(3) 0.069(3) 0.047(2) -0.0120(19) -0.0073(19) 0.044(2)
C96 0.045(2) 0.084(3) 0.031(2) -0.0009(19) -0.0052(17) 0.019(2)
C97 0.037(2) 0.0350(19) 0.0340(19) 0.0012(15) -0.0050(15) 0.0110(16)
C98 0.032(2) 0.043(2) 0.043(2) -0.0086(16) -0.0070(16) 0.0112(17)
C99 0.045(2) 0.070(3) 0.042(2) -0.010(2) 0.0056(18) 0.011(2)
C100 0.073(3) 0.056(3) 0.047(2) 0.014(2) 0.009(2) 0.009(2)
C101 0.083(3) 0.051(2) 0.046(2) 0.0123(19) 0.003(2) 0.030(2)
C102 0.053(2) 0.045(2) 0.038(2) 0.0079(16) -0.0008(17) 0.0250(19)
C103 0.063(3) 0.076(3) 0.053(2) -0.019(2) -0.010(2) 0.042(3)
C104 0.115(4) 0.045(3) 0.095(4) -0.018(2) -0.012(3) 0.037(3)
C105 0.099(4) 0.132(5) 0.066(3) -0.032(3) -0.016(3) 0.082(4)
C106 0.079(3) 0.071(3) 0.046(2) 0.020(2) 0.006(2) 0.055(3)
C107 0.092(4) 0.059(3) 0.115(4) 0.026(3) 0.053(3) 0.034(3)
C108 0.070(3) 0.078(3) 0.089(3) -0.020(3) -0.017(3) 0.048(3)
C109 0.037(2) 0.041(2) 0.0352(19) 0.0082(15) 0.0115(15) 0.0272(17)
C110 0.042(2) 0.048(2) 0.037(2) 0.0062(16) 0.0074(16) 0.0266(18)
C111 0.064(3) 0.067(3) 0.037(2) 0.0035(18) -0.0018(18) 0.040(2)
C112 0.092(3) 0.067(3) 0.043(2) 0.021(2) 0.011(2) 0.046(3)
C113 0.073(3) 0.044(2) 0.050(2) 0.0157(19) 0.017(2) 0.029(2)
C114 0.042(2) 0.039(2) 0.041(2) 0.0102(16) 0.0143(16) 0.0232(17)
C115 0.047(2) 0.054(2) 0.037(2) 0.0009(17) -0.0010(17) 0.0204(19)
C116 0.053(3) 0.083(3) 0.107(4) 0.004(3) 0.014(3) 0.027(3)
C117 0.065(3) 0.057(3) 0.058(3) -0.009(2) -0.006(2) 0.023(2)
C118 0.050(2) 0.038(2) 0.049(2) 0.0088(16) 0.0147(18) 0.0184(18)
C119 0.070(3) 0.048(2) 0.076(3) 0.006(2) 0.020(2) 0.030(2)
C120 0.051(3) 0.048(2) 0.073(3) -0.001(2) 0.001(2) 0.019(2)
C121 0.049(2) 0.035(2) 0.043(2) -0.0001(16) 0.0017(17) 0.0185(18)
C122 0.072(3) 0.043(2) 0.044(2) -0.0056(17) 0.000(2) 0.025(2)
C123 0.064(3) 0.042(2) 0.043(2) -0.0054(17) 0.0031(19) 0.023(2)
C124 0.068(3) 0.050(2) 0.066(3) 0.021(2) 0.004(2) 0.018(2)
C125 0.048(2) 0.051(2) 0.041(2) 0.0056(17) 0.0089(17) 0.0284(19)
C126 0.072(3) 0.087(3) 0.069(3) 0.022(2) 0.035(2) 0.058(3)
C127 0.062(3) 0.067(3) 0.064(3) 0.022(2) 0.021(2) 0.045(2)
C128 0.066(3) 0.079(3) 0.038(2) 0.010(2) 0.016(2) 0.025(2)
C129 0.0260(18) 0.041(2) 0.0342(18) 0.0085(15) -0.0004(14) 0.0135(16)
C130 0.0272(18) 0.0373(19) 0.0332(18) 0.0083(14) 0.0014(14) 0.0099(15)
C131 0.039(2) 0.044(2) 0.047(2) 0.0116(17) 0.0019(17) 0.0180(18)
C132 0.042(2) 0.062(3) 0.042(2) 0.0123(18) -0.0096(17) 0.022(2)
C133 0.041(2) 0.061(2) 0.038(2) 0.0000(17) -0.0084(16) 0.021(2)
C134 0.033(2) 0.053(2) 0.0353(19) 0.0001(16) -0.0041(15) 0.0163(18)
C135 0.044(2) 0.041(2) 0.040(2) 0.0013(15) -0.0012(16) 0.0239(17)
C136 0.066(3) 0.040(2) 0.058(2) 0.0030(18) -0.001(2) 0.021(2)
C137 0.072(3) 0.056(2) 0.041(2) 0.0078(18) 0.0041(19) 0.029(2)
C138 0.062(3) 0.059(3) 0.049(2) -0.0208(19) -0.025(2) 0.034(2)
C139 0.074(3) 0.046(3) 0.144(5) -0.002(3) -0.009(3) 0.027(3)
C140 0.140(5) 0.121(4) 0.063(3) -0.040(3) -0.036(3) 0.091(4)
C141 0.0314(19) 0.044(2) 0.0355(19) 0.0011(15) 0.0068(15) 0.0175(17)
C142 0.038(2) 0.050(2) 0.044(2) 0.0091(17) 0.0099(17) 0.0194(18)
C143 0.054(3) 0.070(3) 0.050(2) 0.016(2) 0.024(2) 0.029(2)
C144 0.059(3) 0.080(3) 0.056(3) 0.003(2) 0.024(2) 0.038(2)
C145 0.048(2) 0.057(2) 0.056(2) -0.0038(19) 0.0065(19) 0.031(2)
C146 0.036(2) 0.041(2) 0.041(2) -0.0012(15) 0.0050(16) 0.0184(17)
C147 0.054(2) 0.054(2) 0.061(3) 0.024(2) 0.023(2) 0.027(2)
C148 0.130(5) 0.107(4) 0.094(4) 0.063(3) 0.055(4) 0.078(4)
C149 0.069(3) 0.046(2) 0.112(4) 0.012(3) 0.014(3) 0.023(2)
C150 0.056(2) 0.043(2) 0.063(3) 0.0076(18) 0.019(2) 0.030(2)
C151 0.076(4) 0.059(3) 0.114(4) 0.003(3) 0.023(3) 0.002(3)
C152 0.118(5) 0.085(4) 0.087(4) 0.045(3) -0.018(3) 0.002(4)
